data_4306191
loop_
_publ_author_name
'Zhen-Hong Wei'
'Hong-Xi Li'
'Wen-Hua Zhang'
'Zhi-Gang Ren'
'Yong Zhang'
'Jian-Ping Lang'
'Brendan F. Abrahams'

_publ_contact_author_email jplang@suda.edu.cn
_publ_contact_author_fax 86-512-65880089
_publ_contact_author_name 'Jian-Ping Lang'
_publ_contact_author_phone 86-512-65882865
_publ_section_title
;
Construction of Symmetric and Asymmetric Mo/S/Cu Clusters from a Cluster
Precursor [Et4N]2[(edt)2Mo2S2(\m-S)2] (edt = Ethanedithiolate)
;
_journal_name_full 'Inorganic Chemistry'
_journal_page_first 10461
_journal_page_last 10468
_journal_paper_doi 10.1021/ic801100g
_journal_volume 47
_journal_year 2008
_chemical_formula_moiety 'C54 H52 Cu2 Mo2 O2 P4 S6'
_chemical_formula_sum 'C54 H52 Cu2 Mo2 O2 P4 S6'
_chemical_formula_weight 1368.24
_chemical_name_systematic
; 
 ? 
;
_space_group_IT_number 62
_symmetry_cell_setting orthorhombic
_symmetry_space_group_name_Hall '-P 2ac 2n'
_symmetry_space_group_name_H-M 'P n m a'
_atom_sites_solution_hydrogens geom
_atom_sites_solution_primary direct
_atom_sites_solution_secondary difmap
_audit_creation_method SHELXL-97
_cell_angle_alpha 90.00
_cell_angle_beta 90.00
_cell_angle_gamma 90.00
_cell_formula_units_Z 4
_cell_length_a 22.196(4)
_cell_length_b 20.525(4)
_cell_length_c 12.165(2)
_cell_measurement_reflns_used 4960
_cell_measurement_temperature 193.1500
_cell_measurement_theta_max 25.0264
_cell_measurement_theta_min 3.3287
_cell_volume 5542.0(17)
_computing_cell_refinement CrystalClear
_computing_data_collection CrystalClear
_computing_data_reduction CrystalStructure
_computing_molecular_graphics 'sheltl-97 (Sheldrick, 1997)'
_computing_publication_material 'SHELXL-97 (Sheldrick, 1997)'
_computing_structure_refinement 'SHELXL-97 (Sheldrick, 1997)'
_computing_structure_solution 'SHELXS-97 (Sheldrick, 1990)'
_diffrn_ambient_temperature 193.1500
_diffrn_detector_area_resol_mean 7.31
_diffrn_measured_fraction_theta_full 0.998
_diffrn_measured_fraction_theta_max 0.998
_diffrn_measurement_device_type 'Rigaku Mercury'
_diffrn_measurement_method \w
_diffrn_radiation_monochromator graphite
_diffrn_radiation_source 'fine-focus sealed tube'
_diffrn_radiation_type MoK\a
_diffrn_radiation_wavelength 0.71073
_diffrn_reflns_av_R_equivalents 0.0995
_diffrn_reflns_av_sigmaI/netI 0.0609
_diffrn_reflns_limit_h_max 20
_diffrn_reflns_limit_h_min -26
_diffrn_reflns_limit_k_max 23
_diffrn_reflns_limit_k_min -24
_diffrn_reflns_limit_l_max 14
_diffrn_reflns_limit_l_min -14
_diffrn_reflns_number 35644
_diffrn_reflns_theta_full 25.35
_diffrn_reflns_theta_max 25.35
_diffrn_reflns_theta_min 3.18
_exptl_absorpt_coefficient_mu 1.581
_exptl_absorpt_correction_T_max 0.7973
_exptl_absorpt_correction_T_min 0.5703
_exptl_absorpt_correction_type multi-scan
_exptl_absorpt_process_details 'Jacobson, R. (1998) Private communication'
_exptl_crystal_colour Red
_exptl_crystal_density_diffrn 1.640
_exptl_crystal_density_method 'not measured'
_exptl_crystal_description Prism
_exptl_crystal_F_000 2760
_exptl_crystal_size_max 0.40
_exptl_crystal_size_mid 0.25
_exptl_crystal_size_min 0.15
_refine_diff_density_max 1.340
_refine_diff_density_min -1.040
_refine_diff_density_rms 0.104
_refine_ls_extinction_method none
_refine_ls_goodness_of_fit_ref 1.190
_refine_ls_hydrogen_treatment constr
_refine_ls_matrix_type full
_refine_ls_number_parameters 338
_refine_ls_number_reflns 5226
_refine_ls_number_restraints 65
_refine_ls_restrained_S_all 1.203
_refine_ls_R_factor_all 0.0710
_refine_ls_R_factor_gt 0.0632
_refine_ls_shift/su_max 0.001
_refine_ls_shift/su_mean 0.000
_refine_ls_structure_factor_coef Fsqd
_refine_ls_weighting_details 'calc w=1/[\s^2^(Fo^2^)+(0.0394P)^2^+28.8915P] where P=(Fo^2^+2Fc^2^)/3'
_refine_ls_weighting_scheme calc
_refine_ls_wR_factor_gt 0.1387
_refine_ls_wR_factor_ref 0.1427
_reflns_number_gt 4698
_reflns_number_total 5226
_reflns_threshold_expression >2sigma(I)
_cod_data_source_file ic801100g_si_001_3.cif
_cod_data_source_block '[Mo2O2(m3-S)(m-S)(edt)2Cu2(dppm)2]'
_cod_depositor_comments
;
The following automatic conversions were performed:
'_exptl_absorpt_correction_type' value 'Multi-scan' changed to
'multi-scan' according to
'/home/saulius/struct/CIF-dictionaries/cif_core.dic' dictionary named
'cif_core.dic' version 2.4.1 from 2010-06-29.

Automatic conversion script
Id: cif_fix_enum 1527 2010-12-29 10:47:43Z saulius 
;
_cod_database_code 4306191

loop_
_symmetry_equiv_pos_as_xyz
'x, y, z'
'-x+1/2, -y, z+1/2'
'-x, y+1/2, -z'
'x+1/2, -y+1/2, -z+1/2'
'-x, -y, -z'
'x-1/2, y, -z-1/2'
'x, -y-1/2, z'
'-x-1/2, y-1/2, z-1/2'

loop_
_atom_site_label
_atom_site_type_symbol
_atom_site_fract_x
_atom_site_fract_y
_atom_site_fract_z
_atom_site_U_iso_or_equiv
_atom_site_adp_type
_atom_site_occupancy
_atom_site_symmetry_multiplicity
_atom_site_calc_flag
_atom_site_refinement_flags
_atom_site_disorder_assembly
_atom_site_disorder_group
Mo1 Mo 0.42963(2) 0.18002(3) 0.20876(4) 0.04468(19) Uani 1 1 d . . .
Cu1 Cu 0.40890(3) 0.17304(4) 0.50167(6) 0.0409(2) Uani 1 1 d . . .
S1 S 0.43367(8) 0.10203(10) 0.36205(13) 0.0484(5) Uani 1 1 d . . .
S2 S 0.35488(8) 0.10501(11) 0.14502(13) 0.0539(5) Uani 1 1 d . . .
S3 S 0.45651(10) 0.2500 0.35532(16) 0.0444(6) Uani 1 2 d S . .
S4 S 0.36809(11) 0.2500 0.1089(2) 0.0544(7) Uani 1 2 d S . .
P1 P 0.31533(6) 0.17568(9) 0.57080(12) 0.0349(4) Uani 1 1 d . . .
P2 P 0.48221(6) 0.17540(8) 0.63347(11) 0.0297(3) Uani 1 1 d . B .
C1 C 0.3821(3) 0.0358(4) 0.3306(6) 0.0553(19) Uani 1 1 d . . .
H1A H 0.3966 -0.0044 0.3632 0.066 Uiso 1 1 calc R . .
H1B H 0.3426 0.0452 0.3610 0.066 Uiso 1 1 calc R . .
C2 C 0.3777(3) 0.0283(4) 0.2079(6) 0.059(2) Uani 1 1 d . . .
H2A H 0.3485 -0.0053 0.1902 0.071 Uiso 1 1 calc R . .
H2B H 0.4164 0.0150 0.1786 0.071 Uiso 1 1 calc R . .
C3 C 0.2996(3) 0.2500 0.6507(6) 0.0354(19) Uani 1 2 d S . .
H3A H 0.2577 0.2500 0.6731 0.042 Uiso 1 2 calc SR . .
H3B H 0.3242 0.2500 0.7166 0.042 Uiso 1 2 calc SR . .
C4 C 0.4830(3) 0.2500 0.7167(6) 0.0284(17) Uani 1 2 d S . .
H4A H 0.4482 0.2500 0.7649 0.034 Uiso 1 2 calc SR . .
H4B H 0.5188 0.2500 0.7625 0.034 Uiso 1 2 calc SR . .
C5 C 0.3042(2) 0.1107(3) 0.6707(5) 0.0362(14) Uani 1 1 d . . .
C6 C 0.2855(3) 0.0500(4) 0.6335(6) 0.0482(17) Uani 1 1 d . . .
H6 H 0.2770 0.0438 0.5594 0.058 Uiso 1 1 calc R . .
C7 C 0.2795(3) -0.0015(4) 0.7068(6) 0.0516(17) Uani 1 1 d . . .
H7 H 0.2671 -0.0420 0.6813 0.062 Uiso 1 1 calc R . .
C8 C 0.2917(3) 0.0067(4) 0.8158(6) 0.0483(17) Uani 1 1 d . . .
H8 H 0.2866 -0.0278 0.8645 0.058 Uiso 1 1 calc R . .
C9 C 0.3115(3) 0.0662(4) 0.8534(5) 0.0475(17) Uani 1 1 d . . .
H9 H 0.3207 0.0716 0.9274 0.057 Uiso 1 1 calc R . .
C10 C 0.3178(2) 0.1175(3) 0.7823(5) 0.0386(14) Uani 1 1 d . . .
H10 H 0.3313 0.1574 0.8087 0.046 Uiso 1 1 calc R . .
C11 C 0.4706(2) 0.1099(3) 0.7337(5) 0.0327(13) Uani 1 1 d . . .
C12 C 0.4587(3) 0.0493(3) 0.6903(6) 0.0430(15) Uani 1 1 d . . .
H12 H 0.4570 0.0434 0.6146 0.052 Uiso 1 1 calc R . .
C13 C 0.4490(3) -0.0036(3) 0.7613(6) 0.0497(17) Uani 1 1 d . . .
H13 H 0.4415 -0.0448 0.7326 0.060 Uiso 1 1 calc R . .
C14 C 0.4506(3) 0.0054(4) 0.8731(6) 0.0515(18) Uani 1 1 d . . .
H14 H 0.4436 -0.0295 0.9201 0.062 Uiso 1 1 calc R . .
C15 C 0.4627(3) 0.0661(3) 0.9156(5) 0.0455(16) Uani 1 1 d . . .
H15 H 0.4640 0.0719 0.9914 0.055 Uiso 1 1 calc R . .
C16 C 0.4729(3) 0.1181(3) 0.8475(5) 0.0356(13) Uani 1 1 d . . .
H16 H 0.4814 0.1589 0.8771 0.043 Uiso 1 1 calc R . .
C17 C 0.2487(3) 0.1675(3) 0.4837(5) 0.0378(14) Uani 1 1 d . . .
C18 C 0.1907(3) 0.1617(4) 0.5264(6) 0.0536(19) Uani 1 1 d . . .
H18 H 0.1850 0.1604 0.6021 0.064 Uiso 1 1 calc R . .
C19 C 0.1419(3) 0.1578(4) 0.4571(7) 0.059(2) Uani 1 1 d . . .
H19 H 0.1035 0.1528 0.4866 0.070 Uiso 1 1 calc R . .
C20 C 0.1487(3) 0.1612(4) 0.3460(6) 0.057(2) Uani 1 1 d . . .
H20 H 0.1153 0.1603 0.3000 0.069 Uiso 1 1 calc R . .
C21 C 0.2060(3) 0.1661(4) 0.3029(6) 0.060(2) Uani 1 1 d . . .
H21 H 0.2111 0.1675 0.2270 0.072 Uiso 1 1 calc R . .
C22 C 0.2563(3) 0.1689(3) 0.3707(5) 0.0463(17) Uani 1 1 d . . .
H22 H 0.2947 0.1717 0.3406 0.056 Uiso 1 1 calc R . .
C23 C 0.5612(2) 0.1649(3) 0.5950(5) 0.0383(15) Uani 1 1 d D . .
C24 C 0.6062(3) 0.1516(4) 0.6685(6) 0.062(2) Uani 1 1 d D B .
H24 H 0.5960 0.1459 0.7421 0.075 Uiso 1 1 calc R . .
C25 C 0.6645(3) 0.1465(4) 0.6391(6) 0.060(2) Uani 1 1 d D . .
H25 H 0.6950 0.1542 0.6899 0.072 Uiso 1 1 calc R A 1
O1 O 0.49288(19) 0.1640(3) 0.1325(4) 0.0581(15) Uani 1 1 d . . .
C28A C 0.5719(5) 0.1339(6) 0.4908(9) 0.035(3) Uani 0.514(9) 1 d PU B 1
H28A H 0.5395 0.1226 0.4462 0.042 Uiso 0.514(9) 1 calc PR B 1
C27A C 0.6294(5) 0.1208(7) 0.4570(9) 0.039(3) Uani 0.514(9) 1 d PDU B 1
H27A H 0.6364 0.1062 0.3857 0.047 Uiso 0.514(9) 1 calc PR B 1
C26A C 0.6784(4) 0.1294(6) 0.5305(9) 0.053(4) Uani 0.486(9) 1 d PDU B 1
H26 H 0.7180 0.1239 0.5076 0.064 Uiso 0.486(9) 1 calc PR B 1
C28 C 0.5838(4) 0.1936(6) 0.4973(9) 0.044(4) Uani 0.486(9) 1 d PRDU B 2
H28 H 0.5572 0.2149 0.4505 0.053 Uiso 0.486(9) 1 calc PR B 2
C27 C 0.6453(4) 0.1908(6) 0.4687(9) 0.050(4) Uani 0.486(9) 1 d PDU B 2
H27 H 0.6597 0.2092 0.4039 0.060 Uiso 0.486(9) 1 calc PR B 2
C26 C 0.6824(4) 0.1603(6) 0.5399(9) 0.053(4) Uani 0.514(9) 1 d PRDU B 2
H26A H 0.7211 0.1489 0.5179 0.064 Uiso 0.514(9) 1 calc PR B 2

loop_
_atom_site_aniso_label
_atom_site_aniso_U_11
_atom_site_aniso_U_22
_atom_site_aniso_U_33
_atom_site_aniso_U_23
_atom_site_aniso_U_13
_atom_site_aniso_U_12
Mo1 0.0243(3) 0.0886(5) 0.0212(3) -0.0067(3) 0.00021(19) 0.0066(3)
Cu1 0.0211(4) 0.0769(6) 0.0248(4) -0.0121(4) -0.0016(3) 0.0066(4)
S1 0.0431(9) 0.0745(12) 0.0276(8) -0.0110(8) -0.0008(7) 0.0212(9)
S2 0.0361(8) 0.0941(15) 0.0314(8) -0.0108(9) -0.0008(7) -0.0002(9)
S3 0.0272(10) 0.0857(18) 0.0203(9) 0.000 -0.0044(8) 0.000
S4 0.0397(13) 0.093(2) 0.0306(11) 0.000 -0.0149(10) 0.000
P1 0.0192(6) 0.0601(10) 0.0253(7) -0.0073(7) -0.0014(6) 0.0033(7)
P2 0.0186(6) 0.0502(9) 0.0203(6) -0.0045(6) -0.0017(5) 0.0052(6)
C1 0.055(4) 0.072(5) 0.038(4) -0.011(4) 0.002(3) 0.014(4)
C2 0.044(4) 0.088(6) 0.045(4) -0.025(4) 0.003(3) 0.009(4)
C3 0.022(4) 0.058(6) 0.026(4) 0.000 0.002(3) 0.000
C4 0.017(3) 0.046(5) 0.023(4) 0.000 0.000(3) 0.000
C5 0.020(3) 0.056(4) 0.033(3) -0.005(3) 0.001(2) 0.010(3)
C6 0.041(4) 0.060(4) 0.044(4) -0.013(3) -0.006(3) 0.000(3)
C7 0.043(4) 0.049(4) 0.063(5) -0.003(4) 0.000(3) 0.002(3)
C8 0.036(3) 0.055(4) 0.054(4) 0.005(3) 0.001(3) 0.007(3)
C9 0.035(3) 0.073(5) 0.035(3) 0.000(3) 0.004(3) 0.013(3)
C10 0.023(3) 0.055(4) 0.038(3) -0.002(3) 0.004(2) 0.008(3)
C11 0.019(3) 0.046(4) 0.033(3) -0.003(3) 0.003(2) 0.006(2)
C12 0.032(3) 0.052(4) 0.046(4) -0.014(3) 0.001(3) 0.005(3)
C13 0.036(3) 0.041(4) 0.072(5) -0.013(4) 0.010(3) 0.001(3)
C14 0.042(4) 0.047(4) 0.065(5) 0.008(4) 0.011(3) 0.009(3)
C15 0.050(4) 0.049(4) 0.037(3) 0.009(3) 0.008(3) 0.015(3)
C16 0.034(3) 0.044(3) 0.028(3) 0.000(3) 0.002(2) 0.006(3)
C17 0.026(3) 0.054(4) 0.033(3) -0.009(3) -0.008(2) 0.006(3)
C18 0.033(3) 0.087(6) 0.040(4) -0.013(4) -0.002(3) 0.004(4)
C19 0.032(3) 0.070(5) 0.074(5) -0.022(4) -0.011(3) 0.000(3)
C20 0.044(4) 0.068(5) 0.059(5) -0.013(4) -0.026(4) 0.000(4)
C21 0.058(5) 0.086(6) 0.036(4) -0.011(4) -0.017(3) -0.007(4)
C22 0.037(3) 0.064(5) 0.038(3) -0.010(3) -0.003(3) 0.000(3)
C23 0.023(3) 0.065(4) 0.026(3) 0.000(3) 0.001(2) 0.009(3)
C24 0.032(3) 0.122(7) 0.032(3) 0.001(4) -0.005(3) 0.023(4)
C25 0.030(3) 0.105(6) 0.043(4) -0.011(4) -0.009(3) 0.008(4)
O1 0.028(2) 0.111(4) 0.035(2) -0.020(3) 0.0018(19) 0.014(3)
C28A 0.020(4) 0.056(8) 0.028(6) 0.002(5) -0.007(4) 0.001(5)
C27A 0.029(5) 0.067(8) 0.020(5) -0.001(5) 0.008(4) 0.006(5)
C26A 0.022(3) 0.085(11) 0.052(5) 0.006(7) 0.008(3) 0.025(6)
C28 0.030(5) 0.064(9) 0.038(7) 0.001(7) 0.001(5) 0.018(6)
C27 0.036(6) 0.083(10) 0.032(6) 0.006(7) 0.012(5) 0.018(7)
C26 0.022(3) 0.085(11) 0.052(5) 0.006(7) 0.008(3) 0.025(6)

loop_
_atom_type_symbol
_atom_type_description
_atom_type_scat_dispersion_real
_atom_type_scat_dispersion_imag
_atom_type_scat_source
C C 0.0033 0.0016 'International Tables Vol C Tables 4.2.6.8 and 6.1.1.4'
H H 0.0000 0.0000 'International Tables Vol C Tables 4.2.6.8 and 6.1.1.4'
O O 0.0106 0.0060 'International Tables Vol C Tables 4.2.6.8 and 6.1.1.4'
P P 0.1023 0.0942 'International Tables Vol C Tables 4.2.6.8 and 6.1.1.4'
S S 0.1246 0.1234 'International Tables Vol C Tables 4.2.6.8 and 6.1.1.4'
Cu Cu 0.3201 1.2651 'International Tables Vol C Tables 4.2.6.8 and 6.1.1.4'
Mo Mo -1.6832 0.6857 'International Tables Vol C Tables 4.2.6.8 and 6.1.1.4'

loop_
_geom_angle_atom_site_label_1
_geom_angle_atom_site_label_2
_geom_angle_atom_site_label_3
_geom_angle
_geom_angle_site_symmetry_1
_geom_angle_site_symmetry_3
_geom_angle_publ_flag
O1 Mo1 S4 108.49(19) . . ?
O1 Mo1 S3 108.53(17) . . ?
S4 Mo1 S3 99.61(6) . . ?
O1 Mo1 S2 105.60(18) . . ?
S4 Mo1 S2 79.67(7) . . ?
S3 Mo1 S2 144.07(7) . . ?
O1 Mo1 S1 104.79(19) . . ?
S4 Mo1 S1 145.06(8) . . ?
S3 Mo1 S1 79.32(6) . . ?
S2 Mo1 S1 81.50(7) . . ?
O1 Mo1 Mo1 101.1(2) . 7_565 ?
S4 Mo1 Mo1 51.84(4) . 7_565 ?
S3 Mo1 Mo1 52.62(3) . 7_565 ?
S2 Mo1 Mo1 130.05(5) . 7_565 ?
S1 Mo1 Mo1 130.61(4) . 7_565 ?
P1 Cu1 P2 113.34(6) . . ?
P1 Cu1 S1 120.85(7) . . ?
P2 Cu1 S1 111.14(6) . . ?
P1 Cu1 S3 128.16(7) . . ?
P2 Cu1 S3 100.24(7) . . ?
S1 Cu1 S3 77.47(6) . . ?
C1 S1 Cu1 118.5(2) . . ?
C1 S1 Mo1 107.7(2) . . ?
Cu1 S1 Mo1 97.96(8) . . ?
C2 S2 Mo1 103.2(2) . . ?
Mo1 S3 Mo1 74.76(7) . 7_565 ?
Mo1 S3 Cu1 92.56(4) . . ?
Mo1 S3 Cu1 141.36(9) 7_565 . ?
Mo1 S3 Cu1 141.36(9) . 7_565 ?
Mo1 S3 Cu1 92.56(4) 7_565 7_565 ?
Cu1 S3 Cu1 74.68(7) . 7_565 ?
Mo1 S4 Mo1 76.32(8) 7_565 . ?
C5 P1 C17 102.1(3) . . ?
C5 P1 C3 103.2(3) . . ?
C17 P1 C3 103.3(3) . . ?
C5 P1 Cu1 110.98(18) . . ?
C17 P1 Cu1 122.0(2) . . ?
C3 P1 Cu1 113.2(2) . . ?
C23 P2 C11 102.6(3) . . ?
C23 P2 C4 103.3(3) . . ?
C11 P2 C4 104.2(3) . . ?
C23 P2 Cu1 120.07(19) . . ?
C11 P2 Cu1 110.55(19) . . ?
C4 P2 Cu1 114.3(2) . . ?
C2 C1 S1 109.0(6) . . ?
C2 C1 H1A 109.9 . . ?
S1 C1 H1A 109.9 . . ?
C2 C1 H1B 109.9 . . ?
S1 C1 H1B 109.9 . . ?
H1A C1 H1B 108.3 . . ?
C1 C2 S2 110.2(6) . . ?
C1 C2 H2A 109.6 . . ?
S2 C2 H2A 109.6 . . ?
C1 C2 H2B 109.6 . . ?
S2 C2 H2B 109.6 . . ?
H2A C2 H2B 108.1 . . ?
P1 C3 P1 111.8(4) 7_565 . ?
P1 C3 H3A 109.3 7_565 . ?
P1 C3 H3A 109.3 . . ?
P1 C3 H3B 109.3 7_565 . ?
P1 C3 H3B 109.3 . . ?
H3A C3 H3B 107.9 . . ?
P2 C4 P2 113.0(4) 7_565 . ?
P2 C4 H4A 109.0 7_565 . ?
P2 C4 H4A 109.0 . . ?
P2 C4 H4B 109.0 7_565 . ?
P2 C4 H4B 109.0 . . ?
H4A C4 H4B 107.8 . . ?
C6 C5 C10 118.0(6) . . ?
C6 C5 P1 118.7(5) . . ?
C10 C5 P1 123.2(5) . . ?
C7 C6 C5 120.1(6) . . ?
C7 C6 H6 119.9 . . ?
C5 C6 H6 119.9 . . ?
C8 C7 C6 120.8(7) . . ?
C8 C7 H7 119.6 . . ?
C6 C7 H7 119.6 . . ?
C7 C8 C9 119.7(7) . . ?
C7 C8 H8 120.2 . . ?
C9 C8 H8 120.2 . . ?
C10 C9 C8 120.3(6) . . ?
C10 C9 H9 119.9 . . ?
C8 C9 H9 119.9 . . ?
C9 C10 C5 121.0(7) . . ?
C9 C10 H10 119.5 . . ?
C5 C10 H10 119.5 . . ?
C12 C11 C16 119.7(6) . . ?
C12 C11 P2 115.8(5) . . ?
C16 C11 P2 124.5(5) . . ?
C11 C12 C13 119.5(6) . . ?
C11 C12 H12 120.3 . . ?
C13 C12 H12 120.3 . . ?
C14 C13 C12 120.1(7) . . ?
C14 C13 H13 119.9 . . ?
C12 C13 H13 119.9 . . ?
C13 C14 C15 120.0(7) . . ?
C13 C14 H14 120.0 . . ?
C15 C14 H14 120.0 . . ?
C16 C15 C14 120.7(6) . . ?
C16 C15 H15 119.6 . . ?
C14 C15 H15 119.6 . . ?
C15 C16 C11 120.0(6) . . ?
C15 C16 H16 120.0 . . ?
C11 C16 H16 120.0 . . ?
C22 C17 C18 118.9(6) . . ?
C22 C17 P1 118.4(5) . . ?
C18 C17 P1 122.6(5) . . ?
C19 C18 C17 120.3(7) . . ?
C19 C18 H18 119.9 . . ?
C17 C18 H18 119.9 . . ?
C20 C19 C18 121.2(7) . . ?
C20 C19 H19 119.4 . . ?
C18 C19 H19 119.4 . . ?
C19 C20 C21 118.9(6) . . ?
C19 C20 H20 120.5 . . ?
C21 C20 H20 120.5 . . ?
C20 C21 C22 121.2(7) . . ?
C20 C21 H21 119.4 . . ?
C22 C21 H21 119.4 . . ?
C17 C22 C21 119.5(6) . . ?
C17 C22 H22 120.3 . . ?
C21 C22 H22 120.3 . . ?
C24 C23 C28 111.8(6) . . ?
C24 C23 C28A 111.6(6) . . ?
C28 C23 C28A 52.2(7) . . ?
C24 C23 P2 123.8(5) . . ?
C28 C23 P2 120.4(5) . . ?
C28A C23 P2 115.9(5) . . ?
C25 C24 C23 122.9(7) . . ?
C25 C24 H24 118.6 . . ?
C23 C24 H24 118.6 . . ?
C26 C25 C24 121.5(7) . . ?
C26 C25 C26A 27.6(7) . . ?
C24 C25 C26A 118.7(7) . . ?
C26 C25 H25 111.0 . . ?
C24 C25 H25 120.6 . . ?
C26A C25 H25 120.6 . . ?
C27A C28A C23 120.4(9) . . ?
C27A C28A H28A 119.8 . . ?
C23 C28A H28A 119.8 . . ?
C26A C27A C28A 120.1(10) . . ?
C26A C27A H27A 120.0 . . ?
C28A C27A H27A 120.0 . . ?
C27A C26A C25 117.3(8) . . ?
C27A C26A H26 121.4 . . ?
C25 C26A H26 121.4 . . ?
C27 C28 C23 122.2(10) . . ?
C27 C28 H28 118.9 . . ?
C23 C28 H28 118.9 . . ?
C26 C27 C28 116.8(7) . . ?
C26 C27 H27 121.6 . . ?
C28 C27 H27 121.6 . . ?
C25 C26 C27 120.7(5) . . ?
C25 C26 H26A 119.6 . . ?
C27 C26 H26A 119.6 . . ?

loop_
_geom_bond_atom_site_label_1
_geom_bond_atom_site_label_2
_geom_bond_distance
_geom_bond_site_symmetry_2
_geom_bond_publ_flag
Mo1 O1 1.714(4) . ?
Mo1 S4 2.3248(18) . ?
Mo1 S3 2.3660(17) . ?
Mo1 S2 2.392(2) . ?
Mo1 S1 2.459(2) . ?
Mo1 Mo1 2.8726(15) 7_565 ?
Cu1 P1 2.2414(16) . ?
Cu1 P2 2.2847(15) . ?
Cu1 S1 2.3047(18) . ?
Cu1 S3 2.6042(19) . ?
S1 C1 1.819(8) . ?
S2 C2 1.823(9) . ?
S3 Mo1 2.3660(17) 7_565 ?
S3 Cu1 2.6042(19) 7_565 ?
S4 Mo1 2.3248(18) 7_565 ?
P1 C5 1.820(7) . ?
P1 C17 1.827(6) . ?
P1 C3 1.842(5) . ?
P2 C23 1.827(6) . ?
P2 C11 1.833(6) . ?
P2 C4 1.836(4) . ?
C1 C2 1.504(9) . ?
C1 H1A 0.9700 . ?
C1 H1B 0.9700 . ?
C2 H2A 0.9700 . ?
C2 H2B 0.9700 . ?
C3 P1 1.842(5) 7_565 ?
C3 H3A 0.9700 . ?
C3 H3B 0.9700 . ?
C4 P2 1.836(4) 7_565 ?
C4 H4A 0.9700 . ?
C4 H4B 0.9700 . ?
C5 C6 1.391(9) . ?
C5 C10 1.397(8) . ?
C6 C7 1.389(10) . ?
C6 H6 0.9300 . ?
C7 C8 1.362(10) . ?
C7 H7 0.9300 . ?
C8 C9 1.378(10) . ?
C8 H8 0.9300 . ?
C9 C10 1.370(9) . ?
C9 H9 0.9300 . ?
C10 H10 0.9300 . ?
C11 C12 1.378(9) . ?
C11 C16 1.396(8) . ?
C12 C13 1.403(10) . ?
C12 H12 0.9300 . ?
C13 C14 1.373(10) . ?
C13 H13 0.9300 . ?
C14 C15 1.375(10) . ?
C14 H14 0.9300 . ?
C15 C16 1.371(9) . ?
C15 H15 0.9300 . ?
C16 H16 0.9300 . ?
C17 C22 1.385(8) . ?
C17 C18 1.393(9) . ?
C18 C19 1.375(9) . ?
C18 H18 0.9300 . ?
C19 C20 1.362(11) . ?
C19 H19 0.9300 . ?
C20 C21 1.379(11) . ?
C20 H20 0.9300 . ?
C21 C22 1.389(9) . ?
C21 H21 0.9300 . ?
C22 H22 0.9300 . ?
C23 C24 1.368(8) . ?
C23 C28 1.418(12) . ?
C23 C28A 1.438(13) . ?
C24 C25 1.348(9) . ?
C24 H24 0.9300 . ?
C25 C26 1.300(13) . ?
C25 C26A 1.400(12) . ?
C25 H25 0.9300 . ?
C28A C27A 1.368(14) . ?
C28A H28A 0.9300 . ?
C27A C26A 1.419(12) . ?
C27A H27A 0.9300 . ?
C26A H26 0.9300 . ?
C28 C27 1.409(16) . ?
C28 H28 0.9300 . ?
C27 C26 1.3488 . ?
C27 H27 0.9300 . ?
C26 H26A 0.9300 . ?
